data_4079057
loop_
_publ_author_name
'Otten, Edwin'
'Meetsma, Auke'
'Hessen, Bart'

_publ_section_related_literature
;
;
_publ_section_title
;
 ansa-Cyclopentadienyl-Arene Tantalum Complexes: Structure and Reactivity
 of Neutral, Cationic, and Dicationic Derivatives
;
_journal_issue 17
_journal_name_full Organometallics
_journal_page_first 6071
_journal_paper_doi 10.1021/om300421m
_journal_volume 31
_journal_year 2012
_chemical_compound_source 'see text'
_chemical_formula_moiety 'C21 H28 Ta, C24 B F20'
_chemical_formula_sum 'C45 H28 B F20 Ta'
_chemical_formula_weight 1140.44
_chemical_name_systematic ?
_space_group_IT_number 14
_symmetry_cell_setting monoclinic
_symmetry_Int_Tables_number 14
_symmetry_space_group_name_Hall '-P 2yn'
_symmetry_space_group_name_H-M 'P 1 21/n 1'
_atom_sites_solution_hydrogens geom
_atom_sites_solution_primary heavy
_atom_sites_solution_secondary direct
_audit_creation_date '2007-05-07  11:43:12'
_audit_creation_method
;
 PLATON <TABLE ACC> option    (version :: 250307)
 SHELXL97-2 & Manual Editing
;
_audit_update_record
;
?

2012-07-31 # Formatted by publCIF
;
_cell_angle_alpha 90
_cell_angle_beta 97.749(8)
_cell_angle_gamma 90
_cell_formula_units_Z 4
_cell_length_a 10.801(5)
_cell_length_b 14.004(7)
_cell_length_c 26.883(14)
_cell_measurement_reflns_used 3430
_cell_measurement_temperature 100(1)
_cell_measurement_theta_max 23.57
_cell_measurement_theta_min 2.59
_cell_volume 4029(3)
_computing_cell_refinement 'SAINT-Plus, (Bruker, 2006)'
_computing_data_collection 'SMART, (Bruker, 2006)'
_computing_data_reduction 'SAINT-Plus, (Bruker, 2006)'
_computing_molecular_graphics
;
 PLATON (Spek, 2003)
 PLUTO (Meetsma, 2007)
;
_computing_publication_material 'PLATON (Spek, 2003)'
_computing_structure_refinement 'SHELXL-97 (Sheldrick, 1997)'
_computing_structure_solution
;
 DIRDIF-99 (Beurskens et al., 1999)
;
_diffrn_ambient_temperature 100(1)
_diffrn_detector_area_resol_mean 66.06
_diffrn_measured_fraction_theta_full 0.997
_diffrn_measured_fraction_theta_max 0.997
_diffrn_measurement_device_type
;
  Bruker Smart Apex; CCD area detector
;
_diffrn_measurement_method '\f and \w scans'
_diffrn_radiation_detector
;
  CCD area-detector
;
_diffrn_radiation_monochromator 'parallel mounted graphite'
_diffrn_radiation_source 'fine focus sealed Siemens Mo tube '
_diffrn_radiation_type MoK\a
_diffrn_radiation_wavelength 0.71073
_diffrn_reflns_av_R_equivalents 0.2121
_diffrn_reflns_av_sigmaI/netI 0.1665
_diffrn_reflns_limit_h_max 11
_diffrn_reflns_limit_h_min -12
_diffrn_reflns_limit_k_max 16
_diffrn_reflns_limit_k_min -16
_diffrn_reflns_limit_l_max 31
_diffrn_reflns_limit_l_min -31
_diffrn_reflns_number 25898
_diffrn_reflns_reduction_process
;
 Intensity data were corrected for Lorentz and polarization
  effects, decay and absorption and reduced to F~o~^2^
  using SAINT-Plus & SADABS (Bruker, 2006).
;
_diffrn_reflns_theta_full 24.71
_diffrn_reflns_theta_max 24.71
_diffrn_reflns_theta_min 2.59
_diffrn_standards_decay_% 0
_diffrn_standards_number 0
_exptl_absorpt_coefficient_mu 2.856
_exptl_absorpt_correction_T_max 0.8704
_exptl_absorpt_correction_T_min 0.2367
_exptl_absorpt_correction_type multi-scan
_exptl_absorpt_process_details '(SADABS, (Bruker, 2006))'
_exptl_crystal_colour green
_exptl_crystal_density_diffrn 1.880
_exptl_crystal_density_method 'not measured'
_exptl_crystal_description platlet
_exptl_crystal_F_000 2224
_exptl_crystal_size_max 0.49
_exptl_crystal_size_mid 0.19
_exptl_crystal_size_min 0.05
_refine_diff_density_max 1.739
_refine_diff_density_min -3.298
_refine_diff_density_rms 0.206
_refine_ls_extinction_method none
_refine_ls_goodness_of_fit_ref 0.924
_refine_ls_hydrogen_treatment constr
_refine_ls_matrix_type full
_refine_ls_number_parameters 608
_refine_ls_number_reflns 6867
_refine_ls_number_restraints 0
_refine_ls_restrained_S_all 0.924
_refine_ls_R_factor_all 0.1254
_refine_ls_R_factor_gt 0.0678
_refine_ls_shift/su_max 0.000
_refine_ls_shift/su_mean 0.000
_refine_ls_structure_factor_coef Fsqd
_refine_ls_weighting_details 'calc w=1/[\s^2^(Fo^2^)+(0.0756P)^2^+0.0P] where P=(Fo^2^+2Fc^2^)/3'
_refine_ls_weighting_scheme calc
_refine_ls_wR_factor_gt 0.1465
_refine_ls_wR_factor_ref 0.1732
_reflns_number_gt 3792
_reflns_number_total 6867
_reflns_threshold_expression I>2\s(I)
_cod_data_source_file om300421m_si_003.cif
_cod_data_source_block DATNAM
_cod_original_sg_symbol_H-M 'P 21/n'
_cod_database_code 4079057
_vrn_publ_code_frame_time_sec 30.0
_vrn_publ_code_meas_time_hour 17.7

loop_
_symmetry_equiv_pos_site_id
_symmetry_equiv_pos_as_xyz
1 x,y,z
2 1/2-x,1/2+y,1/2-z
3 -x,-y,-z
4 1/2+x,1/2-y,1/2+z

loop_
_atom_site_aniso_label
_atom_site_aniso_U_11
_atom_site_aniso_U_22
_atom_site_aniso_U_33
_atom_site_aniso_U_23
_atom_site_aniso_U_13
_atom_site_aniso_U_12
Ta1 0.0304(3) 0.0390(3) 0.0313(3) 0.0010(3) 0.0116(2) -0.0028(3)
C11 0.023(7) 0.044(8) 0.048(8) 0.000(6) 0.023(6) -0.005(5)
C12 0.043(8) 0.030(7) 0.042(8) 0.001(6) 0.029(7) -0.007(6)
C13 0.042(9) 0.076(10) 0.029(7) -0.013(7) 0.010(7) 0.011(7)
C14 0.044(9) 0.051(8) 0.052(9) -0.002(7) 0.035(8) 0.011(7)
C15 0.025(7) 0.048(8) 0.038(8) 0.000(6) 0.016(6) 0.001(6)
C16 0.034(8) 0.031(7) 0.050(8) 0.010(6) 0.012(7) 0.001(6)
C17 0.028(8) 0.040(8) 0.067(10) 0.015(7) 0.006(7) 0.000(6)
C18 0.033(8) 0.038(7) 0.066(9) -0.001(7) 0.004(7) 0.007(6)
C19 0.031(8) 0.032(7) 0.043(8) -0.006(6) 0.015(6) -0.005(6)
C110 0.038(8) 0.047(7) 0.014(6) -0.003(5) 0.001(5) -0.027(6)
C111 0.030(8) 0.022(6) 0.056(8) 0.013(6) 0.032(7) -0.003(5)
C112 0.038(8) 0.034(7) 0.045(8) 0.015(6) 0.025(7) -0.002(6)
C113 0.044(9) 0.035(7) 0.029(7) 0.000(5) 0.002(6) -0.002(6)
C114 0.054(10) 0.017(6) 0.050(8) 0.014(5) 0.028(7) 0.003(6)
C115 0.044(9) 0.038(8) 0.061(9) 0.009(7) 0.020(8) -0.017(6)
C116 0.055(10) 0.033(7) 0.064(10) -0.008(7) 0.016(8) -0.021(7)
C117 0.031(9) 0.079(11) 0.052(9) 0.025(8) 0.010(7) 0.022(7)
C118 0.075(11) 0.051(9) 0.048(9) -0.004(7) 0.045(8) 0.003(8)
C119 0.039(9) 0.085(11) 0.057(10) 0.005(8) 0.010(8) -0.008(8)
C120 0.051(11) 0.115(14) 0.044(9) 0.002(9) 0.021(8) 0.007(9)
C121 0.063(11) 0.090(12) 0.052(10) 0.026(9) 0.015(9) 0.017(9)
F22 0.039(5) 0.031(4) 0.075(5) -0.004(4) 0.029(4) 0.004(3)
F23 0.055(6) 0.059(5) 0.098(7) -0.020(5) 0.049(5) -0.018(4)
F24 0.028(5) 0.080(6) 0.138(9) -0.045(6) 0.034(5) -0.010(4)
F25 0.026(5) 0.066(5) 0.105(7) -0.038(5) 0.005(5) 0.008(4)
F26 0.039(5) 0.050(5) 0.061(5) -0.009(4) 0.015(4) 0.016(4)
F28 0.039(5) 0.050(5) 0.054(5) -0.014(4) 0.008(4) -0.001(4)
F29 0.047(6) 0.106(7) 0.061(6) -0.030(5) 0.014(5) 0.003(5)
F210 0.058(6) 0.157(9) 0.040(5) -0.006(6) -0.002(5) 0.017(6)
F211 0.059(6) 0.116(8) 0.068(6) 0.038(6) 0.019(5) 0.032(5)
F212 0.052(5) 0.058(5) 0.056(5) 0.025(4) 0.012(4) 0.017(4)
F214 0.044(5) 0.042(4) 0.075(6) 0.000(4) 0.036(4) 0.005(3)
F215 0.037(5) 0.043(5) 0.120(7) 0.004(5) 0.029(5) 0.010(4)
F216 0.042(5) 0.029(4) 0.113(7) -0.009(4) 0.006(5) -0.003(4)
F217 0.062(6) 0.031(4) 0.064(5) -0.012(4) 0.018(4) -0.003(4)
F218 0.039(5) 0.043(4) 0.044(4) -0.006(3) 0.015(4) 0.001(3)
F220 0.035(4) 0.041(4) 0.035(4) -0.004(3) 0.015(3) 0.014(3)
F221 0.025(4) 0.038(4) 0.045(4) 0.001(3) 0.014(3) 0.008(3)
F222 0.034(4) 0.034(4) 0.046(4) 0.008(3) 0.007(4) 0.002(3)
F223 0.031(4) 0.042(4) 0.033(4) 0.008(3) 0.012(3) 0.004(3)
F224 0.058(5) 0.032(4) 0.044(4) -0.008(3) 0.025(4) 0.017(3)
C21 0.031(7) 0.037(8) 0.030(7) -0.011(5) 0.012(6) 0.009(6)
C22 0.034(8) 0.034(8) 0.051(8) -0.019(6) 0.017(7) -0.002(6)
C23 0.034(9) 0.058(9) 0.067(10) -0.024(8) 0.027(8) -0.005(7)
C24 0.031(8) 0.048(9) 0.082(11) -0.028(8) 0.027(8) -0.003(7)
C25 0.025(9) 0.066(10) 0.074(11) -0.034(9) 0.022(8) 0.005(7)
C26 0.051(10) 0.032(7) 0.044(8) -0.018(6) 0.018(7) -0.004(6)
C27 0.013(7) 0.054(9) 0.050(8) 0.009(7) 0.010(6) 0.014(6)
C28 0.026(8) 0.045(9) 0.057(9) -0.014(7) 0.009(7) -0.002(6)
C29 0.021(8) 0.083(11) 0.036(8) -0.023(8) 0.010(7) 0.006(7)
C210 0.046(10) 0.116(15) 0.036(9) 0.004(10) 0.006(8) 0.009(10)
C211 0.025(9) 0.122(15) 0.034(9) 0.023(10) 0.004(7) 0.027(9)
C212 0.025(8) 0.037(8) 0.080(12) -0.008(8) 0.027(8) 0.000(6)
C213 0.038(8) 0.025(6) 0.038(7) 0.001(5) 0.016(6) 0.005(5)
C214 0.045(9) 0.031(7) 0.046(9) -0.005(6) 0.007(7) 0.014(6)
C215 0.026(8) 0.042(8) 0.086(11) 0.015(8) 0.030(8) 0.015(6)
C216 0.033(9) 0.016(6) 0.080(11) 0.000(6) -0.006(8) -0.005(6)
C217 0.052(10) 0.027(7) 0.039(8) -0.011(6) 0.010(7) 0.013(6)
C218 0.042(9) 0.028(7) 0.044(8) -0.006(6) 0.006(7) 0.003(6)
C219 0.027(7) 0.020(6) 0.035(7) -0.001(5) 0.012(5) 0.001(5)
C220 0.032(8) 0.035(7) 0.027(7) 0.002(5) 0.015(6) -0.006(6)
C221 0.020(7) 0.015(5) 0.044(8) -0.004(5) 0.021(6) 0.007(5)
C222 0.020(7) 0.026(6) 0.045(8) 0.011(6) 0.014(6) -0.001(5)
C224 0.041(8) 0.017(6) 0.039(8) -0.004(5) 0.011(6) -0.001(5)
C228 0.043(8) 0.024(6) 0.038(8) 0.008(5) 0.021(7) -0.011(6)
B2 0.031(9) 0.039(8) 0.043(9) -0.004(7) 0.014(7) 0.008(7)

loop_
_atom_site_label
_atom_site_type_symbol
_atom_site_thermal_displace_type
_atom_site_fract_x
_atom_site_fract_y
_atom_site_fract_z
_atom_site_occupancy
_atom_site_U_iso_or_equiv
Ta1 Ta Uani 0.04364(5) 0.26462(3) 0.15910(2) 1.000 0.0329(2)
C11 C Uani -0.1568(11) 0.2051(9) 0.1672(5) 1.000 0.037(4)
C12 C Uani -0.0905(12) 0.2030(8) 0.2153(5) 1.000 0.036(4)
C13 C Uani -0.0541(13) 0.2959(10) 0.2317(5) 1.000 0.049(5)
C14 C Uani -0.1010(12) 0.3615(10) 0.1923(5) 1.000 0.046(5)
C15 C Uani -0.1668(11) 0.3041(9) 0.1504(5) 1.000 0.036(4)
C16 C Uani -0.1907(12) 0.3384(8) 0.0972(5) 1.000 0.038(4)
C17 C Uani -0.2360(12) 0.4434(8) 0.0927(5) 1.000 0.045(5)
C18 C Uani -0.2904(12) 0.2786(8) 0.0653(5) 1.000 0.046(5)
C19 C Uani -0.0593(11) 0.3236(8) 0.0861(5) 1.000 0.034(4)
C110 C Uani -0.0184(11) 0.2295(9) 0.0726(4) 1.000 0.033(4)
C111 C Uani 0.1043(11) 0.2037(8) 0.0808(5) 1.000 0.034(4)
C112 C Uani 0.1950(12) 0.2705(8) 0.1012(4) 1.000 0.037(4)
C113 C Uani 0.1587(13) 0.3679(8) 0.1085(4) 1.000 0.036(4)
C114 C Uani 0.0352(12) 0.3926(8) 0.0991(5) 1.000 0.038(5)
C115 C Uani 0.1487(12) 0.1044(8) 0.0688(5) 1.000 0.047(5)
C116 C Uani 0.2580(13) 0.4425(8) 0.1204(5) 1.000 0.050(5)
C117 C Uani 0.2071(13) 0.1590(10) 0.2024(5) 1.000 0.054(6)
C118 C Uani 0.2166(14) 0.2644(9) 0.2130(5) 1.000 0.055(6)
C119 C Uani 0.2437(14) 0.2737(11) 0.2691(5) 1.000 0.060(6)
C120 C Uani 0.1901(15) 0.1855(12) 0.2907(6) 1.000 0.069(7)
C121 C Uani 0.2111(15) 0.1055(11) 0.2525(5) 1.000 0.068(6)
H11 H Uiso -0.18994 0.15120 0.14842 1.000 0.0439
H12 H Uiso -0.07206 0.14658 0.23447 1.000 0.0435
H13 H Uiso -0.00725 0.31218 0.26300 1.000 0.0584
H14 H Uiso -0.09152 0.42897 0.19295 1.000 0.0557
H17 H Uiso -0.17056 0.48542 0.10930 1.000 0.0675
H17' H Uiso -0.31179 0.45036 0.10864 1.000 0.0675
H17" H Uiso -0.25415 0.46082 0.05711 1.000 0.0675
H18 H Uiso -0.28298 0.28754 0.02965 1.000 0.0684
H18' H Uiso -0.37360 0.29904 0.07171 1.000 0.0684
H18" H Uiso -0.27853 0.21099 0.07406 1.000 0.0684
H110 H Uiso -0.07860 0.18488 0.05780 1.000 0.0397
H112 H Uiso 0.27945 0.25138 0.11001 1.000 0.0449
H114 H Uiso 0.01223 0.45773 0.10141 1.000 0.0458
H115 H Uiso 0.07631 0.06386 0.05759 1.000 0.0694
H115' H Uiso 0.19635 0.07663 0.09895 1.000 0.0694
H115" H Uiso 0.20206 0.10857 0.04215 1.000 0.0694
H116 H Uiso 0.28326 0.46682 0.08912 1.000 0.0750
H116' H Uiso 0.33053 0.41420 0.14106 1.000 0.0750
H116" H Uiso 0.22520 0.49503 0.13883 1.000 0.0750
H117 H Uiso 0.27737 0.13827 0.18480 1.000 0.0639
H117' H Uiso 0.12792 0.14483 0.18052 1.000 0.0639
H118 H Uiso 0.28673 0.29253 0.19703 1.000 0.0654
H119 H Uiso 0.20406 0.33195 0.28057 1.000 0.0718
H119' H Uiso 0.33491 0.27747 0.27989 1.000 0.0718
H120 H Uiso 0.10002 0.19385 0.29309 1.000 0.0823
H120' H Uiso 0.23458 0.17074 0.32450 1.000 0.0823
H121 H Uiso 0.29296 0.07391 0.26179 1.000 0.0811
H121' H Uiso 0.14424 0.05673 0.25063 1.000 0.0811
F22 F Uani 0.5713(6) 0.1351(4) 0.4329(3) 1.000 0.046(3)
F23 F Uani 0.3436(7) 0.1221(6) 0.4573(3) 1.000 0.067(3)
F24 F Uani 0.1710(7) 0.2597(6) 0.4282(4) 1.000 0.080(4)
F25 F Uani 0.2364(7) 0.4137(6) 0.3755(3) 1.000 0.066(3)
F26 F Uani 0.4697(7) 0.4342(5) 0.3552(3) 1.000 0.049(3)
F28 F Uani 0.6000(7) 0.1295(5) 0.3234(3) 1.000 0.048(3)
F29 F Uani 0.5324(8) 0.1059(7) 0.2257(3) 1.000 0.071(4)
F210 F Uani 0.5263(8) 0.2557(7) 0.1609(3) 1.000 0.086(4)
F211 F Uani 0.5934(8) 0.4327(7) 0.1973(3) 1.000 0.080(4)
F212 F Uani 0.6690(7) 0.4574(5) 0.2940(3) 1.000 0.055(3)
F214 F Uani 0.8978(7) 0.3827(5) 0.3424(3) 1.000 0.051(3)
F215 F Uani 1.0408(7) 0.5237(5) 0.3840(3) 1.000 0.065(3)
F216 F Uani 0.9811(7) 0.6166(5) 0.4666(3) 1.000 0.062(3)
F217 F Uani 0.7591(7) 0.5761(5) 0.5006(3) 1.000 0.052(3)
F218 F Uani 0.6066(7) 0.4466(5) 0.4553(3) 1.000 0.041(3)
F220 F Uani 0.8559(6) 0.1794(4) 0.3255(2) 1.000 0.036(2)
F221 F Uani 1.0384(6) 0.0767(4) 0.3729(2) 1.000 0.035(2)
F222 F Uani 1.0734(6) 0.0623(4) 0.4740(2) 1.000 0.038(2)
F223 F Uani 0.9140(6) 0.1569(4) 0.5284(2) 1.000 0.035(2)
F224 F Uani 0.7323(7) 0.2650(4) 0.4824(3) 1.000 0.043(3)
C21 C Uani 0.5368(11) 0.2878(8) 0.3952(4) 1.000 0.032(4)
C22 C Uani 0.4946(12) 0.2079(8) 0.4189(5) 1.000 0.039(5)
C23 C Uani 0.3733(13) 0.1992(11) 0.4318(6) 1.000 0.051(5)
C24 C Uani 0.2906(12) 0.2689(10) 0.4183(6) 1.000 0.052(5)
C25 C Uani 0.3217(13) 0.3456(11) 0.3914(6) 1.000 0.054(6)
C26 C Uani 0.4434(13) 0.3547(9) 0.3813(5) 1.000 0.041(5)
C27 C Uani 0.6429(11) 0.2949(9) 0.3148(5) 1.000 0.039(5)
C28 C Uani 0.6040(12) 0.2043(9) 0.2935(5) 1.000 0.042(5)
C29 C Uani 0.5658(12) 0.1947(12) 0.2426(5) 1.000 0.046(5)
C210 C Uani 0.5634(15) 0.2670(15) 0.2105(6) 1.000 0.066(7)
C211 C Uani 0.5991(13) 0.3566(15) 0.2282(6) 1.000 0.060(7)
C212 C Uani 0.6361(12) 0.3682(9) 0.2799(6) 1.000 0.046(5)
C213 C Uani 0.7416(12) 0.4061(8) 0.3961(4) 1.000 0.033(4)
C214 C Uani 0.8564(13) 0.4321(9) 0.3805(5) 1.000 0.041(5)
C215 C Uani 0.9330(12) 0.5023(9) 0.4016(6) 1.000 0.049(5)
C216 C Uani 0.9038(12) 0.5485(8) 0.4447(6) 1.000 0.044(5)
C217 C Uani 0.7916(13) 0.5283(8) 0.4600(5) 1.000 0.039(5)
C218 C Uani 0.7167(12) 0.4610(8) 0.4369(5) 1.000 0.038(5)
C219 C Uani 0.7811(10) 0.2268(7) 0.4012(4) 1.000 0.027(4)
C220 C Uani 0.8642(11) 0.1768(8) 0.3753(4) 1.000 0.030(4)
C221 C Uani 0.9597(10) 0.1229(7) 0.3999(4) 1.000 0.025(4)
C222 C Uani 0.9777(11) 0.1146(8) 0.4508(5) 1.000 0.030(4)
C224 C Uani 0.8037(11) 0.2169(7) 0.4525(5) 1.000 0.032(4)
C228 C Uani 0.8988(12) 0.1630(8) 0.4776(5) 1.000 0.034(4)
B2 B Uani 0.6754(14) 0.3062(10) 0.3758(6) 1.000 0.037(5)

loop_
_atom_type_symbol
_atom_type_description
_atom_type_scat_dispersion_real
_atom_type_scat_dispersion_imag
_atom_type_scat_source
Ta Ta -0.7052 6.5227 'International Tables Vol C Tables 4.2.6.8 and 6.1.1.4'
F F 0.0171 0.0103 'International Tables Vol C Tables 4.2.6.8 and 6.1.1.4'
B B 0.0013 0.0007 'International Tables Vol C Tables 4.2.6.8 and 6.1.1.4'
H H 0.0000 0.0000 'International Tables Vol C Tables 4.2.6.8 and 6.1.1.4'
C C 0.0033 0.0016 'International Tables Vol C Tables 4.2.6.8 and 6.1.1.4'

loop_
_geom_angle_atom_site_label_1
_geom_angle_atom_site_label_2
_geom_angle_atom_site_label_3
_geom_angle
_geom_angle_publ_flag
C11 Ta1 C12 34.1(5) yes
C11 Ta1 C13 58.3(5) yes
C11 Ta1 C14 60.0(5) yes
C11 Ta1 C15 36.3(4) yes
C11 Ta1 C19 82.0(4) yes
C11 Ta1 C110 82.9(4) yes
C11 Ta1 C111 108.2(4) yes
C11 Ta1 C112 141.7(4) yes
C11 Ta1 C113 143.6(4) yes
C11 Ta1 C114 111.9(4) yes
C11 Ta1 C117 110.6(4) yes
C11 Ta1 C118 130.3(5) yes
C12 Ta1 C13 34.4(4) yes
C12 Ta1 C14 58.3(4) yes
C12 Ta1 C15 58.7(4) yes
C12 Ta1 C19 114.1(4) yes
C12 Ta1 C110 115.3(4) yes
C12 Ta1 C111 132.4(4) yes
C12 Ta1 C112 160.7(4) yes
C12 Ta1 C113 164.7(4) yes
C12 Ta1 C114 136.2(4) yes
C12 Ta1 C117 86.7(4) yes
C12 Ta1 C118 96.7(5) yes
C13 Ta1 C14 35.6(5) yes
C13 Ta1 C15 60.2(5) yes
C13 Ta1 C19 114.9(5) yes
C13 Ta1 C110 137.8(4) yes
C13 Ta1 C111 166.2(4) yes
C13 Ta1 C112 159.9(4) yes
C13 Ta1 C113 131.6(4) yes
C13 Ta1 C114 115.6(5) yes
C13 Ta1 C117 95.3(5) yes
C13 Ta1 C118 83.8(5) yes
C14 Ta1 C15 37.2(5) yes
C14 Ta1 C19 81.1(4) yes
C14 Ta1 C110 112.2(4) yes
C14 Ta1 C111 143.5(4) yes
C14 Ta1 C112 140.8(4) yes
C14 Ta1 C113 106.6(4) yes
C14 Ta1 C114 81.8(5) yes
C14 Ta1 C117 129.8(5) yes
C14 Ta1 C118 107.5(5) yes
C15 Ta1 C19 57.9(5) yes
C15 Ta1 C110 78.9(4) yes
C15 Ta1 C111 111.7(4) yes
C15 Ta1 C112 132.0(4) yes
C15 Ta1 C113 111.6(4) yes
C15 Ta1 C114 78.9(4) yes
C15 Ta1 C117 144.9(5) yes
C15 Ta1 C118 143.0(5) yes
C19 Ta1 C110 36.2(4) yes
C19 Ta1 C111 62.6(4) yes
C19 Ta1 C112 74.1(4) yes
C19 Ta1 C113 62.0(4) yes
C19 Ta1 C114 35.1(4) yes
C19 Ta1 C117 149.1(4) yes
C19 Ta1 C118 147.1(5) yes
C110 Ta1 C111 32.8(4) yes
C110 Ta1 C112 60.1(4) yes
C110 Ta1 C113 71.1(4) yes
C110 Ta1 C114 61.3(4) yes
C110 Ta1 C117 115.2(4) yes
C110 Ta1 C118 138.0(5) yes
C111 Ta1 C112 33.8(4) yes
C111 Ta1 C113 60.7(4) yes
C111 Ta1 C114 70.9(4) yes
C111 Ta1 C117 86.5(4) yes
C111 Ta1 C118 105.3(5) yes
C112 Ta1 C113 34.6(4) yes
C112 Ta1 C114 60.5(4) yes
C112 Ta1 C117 79.7(4) yes
C112 Ta1 C118 80.6(5) yes
C113 Ta1 C114 32.8(4) yes
C113 Ta1 C117 103.4(4) yes
C113 Ta1 C118 85.2(5) yes
C114 Ta1 C117 136.2(4) yes
C114 Ta1 C118 113.2(5) yes
C117 Ta1 C118 37.0(5) yes
C14 Ta1 H117' 134.00 no
C15 Ta1 H117' 130.00 no
C19 Ta1 H117' 136.00 no
C110 Ta1 H117' 100.00 no
C111 Ta1 H117' 78.00 no
C112 Ta1 H117' 84.00 no
C113 Ta1 H117' 115.00 no
C114 Ta1 H117' 144.00 no
C117 Ta1 H117' 22.00 no
C118 Ta1 H117' 59.00 no
C13 Ta1 H117' 99.00 no
C11 Ta1 H117' 94.00 no
C12 Ta1 H117' 79.00 no
Ta1 C11 C12 74.3(7) yes
Ta1 C11 C15 70.5(7) yes
C12 C11 C15 108.4(11) no
Ta1 C12 C11 71.6(7) yes
Ta1 C12 C13 72.4(8) yes
C11 C12 C13 110.9(11) no
C12 C13 C14 107.6(12) no
Ta1 C13 C12 73.2(8) yes
Ta1 C13 C14 70.5(7) yes
Ta1 C14 C13 74.0(8) yes
C13 C14 C15 107.3(11) no
Ta1 C14 C15 70.9(7) yes
Ta1 C15 C14 72.0(7) yes
Ta1 C15 C11 73.2(7) yes
C11 C15 C14 105.8(11) no
C11 C15 C16 126.7(11) no
Ta1 C15 C16 102.3(8) yes
C14 C15 C16 123.7(11) no
C15 C16 C18 112.1(10) no
C15 C16 C19 95.7(10) no
C15 C16 C17 113.0(11) no
C17 C16 C19 114.3(10) no
C18 C16 C19 115.1(10) no
C17 C16 C18 106.5(10) no
C16 C19 C110 120.1(10) no
C16 C19 C114 121.7(10) no
Ta1 C19 C16 104.1(8) yes
Ta1 C19 C110 75.9(7) yes
Ta1 C19 C114 77.4(8) yes
C110 C19 C114 116.6(11) no
Ta1 C110 C19 67.9(7) yes
Ta1 C110 C111 76.0(7) yes
C19 C110 C111 121.5(11) no
C12 C11 H11 126.00 no
C15 C11 H11 126.00 no
Ta1 C11 H11 121.00 no
Ta1 C111 C110 71.3(7) yes
Ta1 C111 C112 71.7(7) yes
Ta1 C111 C115 129.2(9) yes
C110 C111 C112 119.8(11) no
C110 C111 C115 122.4(11) no
C112 C111 C115 117.8(11) no
Ta1 C112 C111 74.5(7) yes
Ta1 C112 C113 73.9(7) yes
C111 C112 C113 119.6(11) no
C11 C12 H12 124.00 no
C13 C12 H12 125.00 no
Ta1 C12 H12 123.00 no
Ta1 C113 C112 71.5(7) yes
Ta1 C113 C114 72.3(7) yes
Ta1 C13 H13 122.00 no
C12 C13 H13 126.00 no
C14 C13 H13 126.00 no
C112 C113 C114 119.4(11) no
C112 C113 C116 119.3(12) no
Ta1 C113 C116 134.2(8) yes
C114 C113 C116 121.0(10) no
Ta1 C14 H14 121.00 no
C13 C14 H14 126.00 no
Ta1 C114 C19 67.5(7) yes
Ta1 C114 C113 74.9(7) yes
C19 C114 C113 121.7(11) no
C15 C14 H14 126.00 no
C16 C17 H17 109.00 no
C16 C17 H17' 110.00 no
C16 C17 H17" 109.00 no
H17 C17 H17' 110.00 no
H17 C17 H17" 109.00 no
H17' C17 H17" 109.00 no
Ta1 C117 C118 61.8(7) yes
Ta1 C117 C121 129.7(10) yes
C118 C117 C121 108.6(11) no
Ta1 C118 C117 81.2(8) yes
Ta1 C118 C119 133.8(11) yes
C117 C118 C119 105.9(11) no
H18 C18 H18" 109.00 no
H18' C18 H18" 109.00 no
C16 C18 H18" 110.00 no
C16 C18 H18 109.00 no
C16 C18 H18' 109.00 no
H18 C18 H18' 109.00 no
C118 C119 C120 106.4(12) no
C119 C120 C121 103.7(12) no
C117 C121 C120 103.8(12) no
Ta1 C110 H110 129.00 no
C19 C110 H110 119.00 no
C111 C110 H110 119.00 no
Ta1 C112 H112 123.00 no
C111 C112 H112 120.00 no
C113 C112 H112 120.00 no
Ta1 C114 H114 131.00 no
C19 C114 H114 119.00 no
C113 C114 H114 119.00 no
C111 C115 H115' 109.00 no
C111 C115 H115" 110.00 no
C111 C115 H115 109.00 no
H115' C115 H115" 109.00 no
H115' C115 H115 109.00 no
H115" C115 H115 109.00 no
C113 C116 H116' 109.00 no
C113 C116 H116" 110.00 no
C113 C116 H116 109.00 no
H116' C116 H116" 109.00 no
H116' C116 H116 109.00 no
H116" C116 H116 110.00 no
Ta1 C117 H117' 48.00 no
Ta1 C117 H117 120.00 no
C118 C117 H117' 110.00 no
C118 C117 H117 110.00 no
C121 C117 H117' 110.00 no
C121 C117 H117 110.00 no
H117' C117 H117 108.00 no
Ta1 C118 H118 110.00 no
C117 C118 H118 110.00 no
C119 C118 H118 110.00 no
C118 C119 H119' 110.00 no
C118 C119 H119 111.00 no
C120 C119 H119' 110.00 no
C120 C119 H119 110.00 no
H119' C119 H119 109.00 no
C119 C120 H120' 111.00 no
C119 C120 H120 111.00 no
C121 C120 H120' 111.00 no
C121 C120 H120 111.00 no
H120' C120 H120 109.00 no
C117 C121 H121' 111.00 no
C117 C121 H121 111.00 no
C120 C121 H121' 111.00 no
C120 C121 H121 111.00 no
H121' C121 H121 109.00 no
C22 C21 C26 113.2(11) no
C22 C21 B2 128.9(11) yes
C26 C21 B2 117.4(10) yes
F22 C22 C21 120.9(11) yes
F22 C22 C23 115.3(11) yes
C21 C22 C23 123.8(12) no
F23 C23 C22 119.4(12) yes
F23 C23 C24 121.9(13) yes
C22 C23 C24 118.7(13) no
F24 C24 C23 119.6(13) yes
F24 C24 C25 119.2(12) yes
C23 C24 C25 121.0(13) no
F25 C25 C24 121.1(12) yes
F25 C25 C26 119.8(13) yes
C24 C25 C26 119.1(13) no
F26 C26 C21 119.6(12) yes
F26 C26 C25 116.4(12) yes
C21 C26 C25 124.0(12) no
C28 C27 C212 113.6(12) no
C28 C27 B2 119.9(11) yes
C212 C27 B2 126.2(12) yes
F28 C28 C27 119.3(11) yes
F28 C28 C29 119.6(12) yes
C27 C28 C29 121.0(13) no
F29 C29 C28 116.8(13) yes
F29 C29 C210 120.0(13) yes
C28 C29 C210 123.1(15) no
F210 C210 C29 122.0(17) yes
F210 C210 C211 118.7(16) yes
C29 C210 C211 119.3(15) no
F211 C211 C210 121.3(14) yes
F211 C211 C212 120.2(16) yes
C210 C211 C212 118.5(16) no
F212 C212 C27 120.8(13) yes
F212 C212 C211 114.7(14) yes
C27 C212 C211 124.5(14) no
C214 C213 C218 111.2(11) no
C214 C213 B2 119.1(11) yes
C218 C213 B2 127.8(11) yes
F214 C214 C213 119.0(11) yes
F214 C214 C215 116.0(12) yes
C213 C214 C215 125.0(12) no
F215 C215 C214 121.4(13) yes
F215 C215 C216 119.3(11) yes
C214 C215 C216 119.2(12) no
F216 C216 C215 119.5(12) yes
F216 C216 C217 122.6(12) yes
C215 C216 C217 117.6(12) no
F217 C217 C216 118.4(11) yes
F217 C217 C218 120.7(12) yes
C216 C217 C218 120.9(13) no
F218 C218 C213 118.3(11) yes
F218 C218 C217 116.0(11) yes
C213 C218 C217 125.7(13) no
C220 C219 C224 114.2(10) no
C220 C219 B2 125.4(10) yes
C224 C219 B2 119.7(10) yes
F220 C220 C219 121.8(10) yes
F220 C220 C221 116.4(10) yes
C219 C220 C221 121.8(10) no
F221 C221 C220 119.3(9) yes
F221 C221 C222 118.9(9) yes
C220 C221 C222 121.8(10) no
F222 C222 C221 120.5(10) yes
F222 C222 C228 121.2(11) yes
C221 C222 C228 118.2(11) no
F224 C224 C219 120.2(10) yes
F224 C224 C228 115.2(11) yes
C219 C224 C228 124.6(11) no
F223 C228 C222 120.0(11) yes
F223 C228 C224 120.6(11) yes
C222 C228 C224 119.4(12) no
C21 B2 C27 102.6(10) yes
C21 B2 C213 113.5(10) yes
C21 B2 C219 111.2(10) yes
C27 B2 C213 116.3(11) yes
C27 B2 C219 112.8(10) yes
C213 B2 C219 100.9(10) yes

loop_
_geom_bond_atom_site_label_1
_geom_bond_atom_site_label_2
_geom_bond_distance
_geom_bond_publ_flag
Ta1 C11 2.357(12) yes
Ta1 C12 2.391(13) yes
Ta1 C13 2.381(14) yes
Ta1 C14 2.335(14) yes
Ta1 C15 2.320(12) yes
Ta1 C19 2.276(13) yes
Ta1 C110 2.383(11) yes
Ta1 C111 2.441(13) yes
Ta1 C112 2.406(12) yes
Ta1 C113 2.438(12) yes
Ta1 C114 2.405(12) yes
Ta1 C117 2.471(14) yes
Ta1 C118 2.204(15) yes
Ta1 H117' 1.9600 no
F22 C22 1.335(14) yes
F23 C23 1.341(18) yes
F24 C24 1.360(15) yes
F25 C25 1.355(17) yes
F26 C26 1.366(15) yes
F28 C28 1.325(15) yes
F29 C29 1.356(19) yes
F210 C210 1.349(18) yes
F211 C211 1.35(2) yes
F212 C212 1.339(15) yes
F214 C214 1.361(15) yes
F215 C215 1.348(16) yes
F216 C216 1.349(15) yes
F217 C217 1.366(15) yes
F218 C218 1.363(15) yes
F220 C220 1.330(12) yes
F221 C221 1.354(12) yes
F222 C222 1.349(13) yes
F223 C228 1.356(14) yes
F224 C224 1.365(14) yes
C11 C15 1.458(18) no
C11 C12 1.391(19) no
C12 C13 1.412(18) no
C13 C14 1.441(19) no
C14 C15 1.485(19) no
C15 C16 1.498(19) no
C16 C18 1.532(18) no
C16 C17 1.549(16) no
C16 C19 1.504(18) no
C19 C110 1.451(17) no
C19 C114 1.415(17) no
C110 C111 1.363(17) no
C111 C115 1.520(16) no
C111 C112 1.411(17) no
C11 H11 0.9500 no
C12 H12 0.9500 no
C112 C113 1.440(16) no
C13 H13 0.9500 no
C113 C114 1.368(19) no
C113 C116 1.501(18) no
C14 H14 0.9500 no
C17 H17' 0.9800 no
C17 H17 0.9800 no
C117 C121 1.537(19) no
C17 H17" 0.9800 no
C117 C118 1.504(19) no
C118 C119 1.503(19) no
C18 H18" 0.9800 no
C18 H18 0.9800 no
C18 H18' 0.9800 no
C119 C120 1.51(2) no
C120 C121 1.56(2) no
C110 H110 0.9500 no
C112 H112 0.9500 no
C114 H114 0.9500 no
C115 H115 0.9800 no
C115 H115' 0.9800 no
C115 H115" 0.9800 no
C116 H116 0.9800 no
C116 H116' 0.9800 no
C116 H116" 0.9800 no
C117 H117 0.9900 no
C117 H117' 0.9900 no
C118 H118 1.0000 no
C119 H119' 0.9900 no
C119 H119 0.9900 no
C120 H120 0.9900 no
C120 H120' 0.9900 no
C121 H121 0.9900 no
C121 H121' 0.9900 no
C21 C22 1.394(16) no
C21 C26 1.391(18) no
C21 B2 1.670(19) yes
C22 C23 1.405(19) no
C23 C24 1.34(2) no
C24 C25 1.36(2) no
C25 C26 1.38(2) no
C27 C28 1.432(18) no
C27 B2 1.64(2) yes
C27 C212 1.386(19) no
C28 C29 1.382(19) no
C29 C210 1.33(2) no
C210 C211 1.38(3) no
C211 C212 1.40(2) no
C213 C214 1.409(19) no
C213 C218 1.395(17) no
C213 B2 1.631(18) yes
C214 C215 1.359(19) no
C215 C216 1.40(2) no
C216 C217 1.361(19) no
C217 C218 1.339(18) no
C219 C220 1.396(16) no
C219 C224 1.375(17) no
C219 B2 1.672(18) yes
C220 C221 1.374(16) no
C221 C222 1.361(17) no
C222 C228 1.368(18) no
C224 C228 1.376(17) no

loop_
_geom_contact_atom_site_label_1
_geom_contact_atom_site_label_2
_geom_contact_distance
_geom_contact_site_symmetry_2
_geom_contact_publ_flag
Ta1 C119 3.422(14) . no
Ta1 C120 3.839(16) . no
Ta1 C121 3.649(15) . no
Ta1 H117 3.0800 . no
Ta1 H118 2.7100 . no
Ta1 H119 3.6100 . no
F22 F224 2.735(10) . no
F22 C219 2.834(13) . no
F22 C224 2.745(13) . no
F22 C17 3.343(13) 2_545 no
F22 F28 3.002(11) . no
F22 F23 2.636(10) . no
F23 F222 3.126(10) 1_455 no
F23 F22 2.636(10) . no
F23 C116 3.358(15) 2_545 no
F23 F24 2.722(12) . no
F24 F23 2.722(12) . no
F24 C221 2.998(13) 1_455 no
F24 C222 3.033(14) 1_455 no
F24 F25 2.725(12) . no
F24 F217 3.022(12) 3_666 no
F25 F26 2.665(11) . no
F25 F215 2.649(11) 1_455 no
F25 F24 2.725(12) . no
F25 C115 3.227(15) 2_555 no
F26 F212 2.899(11) . no
F26 F218 2.896(11) . no
F26 C27 3.005(15) . no
F26 C212 3.027(16) . no
F26 C218 3.241(15) . no
F26 F25 2.665(11) . no
F26 C213 3.020(15) . no
F28 F220 2.844(10) . no
F28 C219 2.992(13) . no
F28 F22 3.002(11) . no
F28 C22 3.143(15) . no
F28 C220 3.075(14) . no
F28 C21 3.076(13) . no
F28 F29 2.650(11) . no
F29 F28 2.650(11) . no
F29 F210 2.722(13) . no
F22 H114 2.7600 2_545 no
F22 H17 2.6800 2_545 no
F23 H18 2.8200 4_555 no
F23 H116 2.7800 2_545 no
F24 H18 2.7900 4_555 no
F25 H115' 2.4600 2_555 no
F25 H119 2.7800 . no
F28 H14 2.8400 2_545 no
F28 H17 2.7500 2_545 no
F29 H117 2.8600 . no
F210 F211 2.727(14) . no
F210 F29 2.722(13) . no
F211 F210 2.727(14) . no
F211 F221 2.988(11) 2_655 no
F211 F212 2.640(11) . no
F212 F211 2.640(11) . no
F212 F214 2.833(11) . no
F212 F26 2.899(11) . no
F212 C214 2.892(16) . no
F212 C213 2.843(13) . no
F214 C27 3.015(14) . no
F214 C212 3.094(16) . no
F214 F215 2.659(10) . no
F214 F220 2.909(9) . no
F214 C13 3.320(16) 1_655 no
F214 F212 2.833(11) . no
F214 C219 3.065(13) . no
F214 C220 3.052(13) . no
F215 F25 2.649(11) 1_655 no
F215 F216 2.725(11) . no
F215 F214 2.659(10) . no
F216 F215 2.725(11) . no
F216 C18 3.106(14) 2_555 no
F216 F217 2.738(11) . no
F217 C24 3.173(17) 3_666 no
F217 C25 3.328(18) 3_666 no
F217 F218 2.635(11) . no
F217 F216 2.738(11) . no
F217 F24 3.022(12) 3_666 no
F218 F217 2.635(11) . no
F218 C21 2.792(13) . no
F218 C26 2.788(16) . no
F218 F224 2.928(10) . no
F218 C115 3.107(16) 4_555 no
F218 F26 2.896(11) . no
F220 C13 3.260(15) 1_655 no
F220 F214 2.909(9) . no
F220 F221 2.627(9) . no
F220 C12 3.112(14) 1_655 no
F220 C28 2.763(15) . no
F220 F28 2.844(10) . no
F220 C27 2.795(14) . no
F221 C120 3.296(17) 1_655 no
F221 C116 2.880(14) 2_645 no
F221 F220 2.627(9) . no
F221 F222 2.701(8) . no
F221 F211 2.988(11) 2_645 no
F222 F223 2.745(9) . no
F222 F222 2.848(8) 3_756 no
F222 F221 2.701(8) . no
F222 C222 3.291(13) 3_756 no
F222 F23 3.126(10) 1_655 no
F222 F223 3.074(8) 3_756 no
F223 F222 3.074(8) 3_756 no
F223 F224 2.649(9) . no
F223 C18 3.338(15) 4_655 no
F223 F222 2.745(9) . no
F224 C213 3.059(13) . no
F224 C218 3.001(13) . no
F224 F218 2.928(10) . no
F224 F223 2.649(9) . no
F224 F22 2.735(10) . no
F224 C22 2.994(15) . no
F224 C111 3.176(15) 4_555 no
F224 C112 3.310(14) 4_555 no
F224 C21 2.953(14) . no
F224 C115 3.181(15) 4_555 no
F210 H112 2.8300 . no
F210 H18' 2.8300 1_655 no
F211 H17' 2.7300 1_655 no
F214 H13 2.6800 1_655 no
F216 H18" 2.6600 2_555 no
F217 H110 2.7900 2_555 no
F217 H18" 2.7800 2_555 no
F218 H115 2.5600 2_555 no
F218 H115 2.8200 4_555 no
F218 H115" 2.5400 4_555 no
F220 H12 2.7100 1_655 no
F221 H116 2.5700 2_645 no
F221 H116' 2.7300 2_645 no
F221 H120 2.8500 1_655 no
F221 H116" 2.8500 2_645 no
F222 H17" 2.7300 4_655 no
F222 H116 2.7900 2_645 no
F223 H18' 2.5100 4_655 no
F224 H115" 2.4400 4_555 no
C11 C19 3.039(18) . no
C11 C110 3.138(17) . no
C11 C210 3.49(2) 1_455 no
C11 C16 2.641(18) . no
C11 C14 2.347(19) . no
C11 C13 2.310(19) . no
C12 C120 3.42(2) . no
C12 C121 3.55(2) . no
C12 F220 3.112(14) 1_455 no
C12 C118 3.44(2) . no
C12 C14 2.303(18) . no
C12 C15 2.311(18) . no
C12 C117 3.337(19) . no
C13 C11 2.310(19) . no
C13 C15 2.357(19) . no
C13 C118 3.07(2) . no
C13 F214 3.320(16) 1_455 no
C13 F220 3.260(15) 1_455 no
C13 C119 3.25(2) . no
C13 C117 3.59(2) . no
C13 C120 3.28(2) . no
C14 C211 3.50(2) 1_455 no
C14 C19 2.997(19) . no
C14 C114 3.103(19) . no
C14 C12 2.303(18) . no
C14 C11 2.347(19) . no
C14 C16 2.629(19) . no
C15 C210 3.56(2) 1_455 no
C15 C211 3.57(2) 1_455 no
C15 C110 2.990(17) . no
C15 C12 2.311(18) . no
C15 C13 2.357(19) . no
C15 C19 2.225(18) . no
C15 C114 3.002(18) . no
C17 C221 3.511(16) 2_555 no
C17 F22 3.343(13) 2_555 no
C18 F223 3.338(15) 4_354 no
C18 F216 3.106(14) 2_545 no
C18 C216 3.445(16) 2_545 no
C18 C217 3.570(16) 2_545 no
C19 C15 2.225(18) . no
C19 C14 2.997(19) . no
C19 C111 2.456(17) . no
C19 C113 2.431(18) . no
C19 C112 2.822(18) . no
C19 C11 3.039(18) . no
C21 F28 3.076(13) . no
C21 F224 2.953(14) . no
C21 F218 2.792(13) . no
C22 F224 2.994(15) . no
C22 F28 3.143(15) . no
C22 C224 3.341(18) . no
C24 F217 3.173(17) 3_666 no
C25 F217 3.328(18) 3_666 no
C25 C119 3.43(2) . no
C26 C218 3.460(19) . no
C26 F218 2.788(16) . no
C27 F214 3.015(14) . no
C27 F220 2.795(14) . no
C27 F26 3.005(15) . no
C28 F220 2.763(15) . no
C28 C220 3.349(18) . no
C110 C113 2.802(17) . no
C110 C16 2.561(17) . no
C110 C112 2.399(17) . no
C110 C15 2.990(17) . no
C110 C11 3.138(17) . no
C110 C114 2.439(17) . no
C110 C115 2.527(17) . no
C111 C19 2.456(17) . no
C111 C114 2.810(16) . no
C111 C113 2.464(16) . no
C111 F224 3.176(15) 4_454 no
C111 C117 3.366(19) . no
C11 H12 2.0800 . no
C11 H18" 2.6700 . no
C12 H117' 2.7700 . no
C12 H13 2.1200 . no
C112 C117 3.124(17) . no
C112 C114 2.425(17) . no
C112 F224 3.310(14) 4_454 no
C112 C19 2.822(18) . no
C112 C116 2.537(16) . no
C12 H11 2.1000 . no
C112 C118 2.984(17) . no
C12 H120 2.7300 . no
C112 C110 2.399(17) . no
C112 C115 2.510(16) . no
C113 C118 3.148(17) . no
C13 H12 2.1000 . no
C13 H120 2.6100 . no
C13 H119 2.9600 . no
C113 C111 2.464(16) . no
C113 C110 2.802(17) . no
C13 H14 2.1500 . no
C113 C19 2.431(18) . no
C114 C116 2.497(19) . no
C114 C112 2.425(17) . no
C114 C111 2.810(16) . no
C14 H13 2.1400 . no
C14 H17 2.8500 . no
C114 C14 3.103(19) . no
C114 C110 2.439(17) . no
C114 C16 2.549(18) . no
C114 C15 3.002(18) . no
C115 F218 3.107(16) 4_454 no
C15 H11 2.1600 . no
C15 H14 2.1900 . no
C115 F224 3.181(15) 4_454 no
C115 F25 3.227(15) 2_545 no
C116 C118 3.594(18) . no
C116 F221 2.880(14) 2_655 no
C116 F23 3.358(15) 2_555 no
C117 C119 2.40(2) . no
C17 H14 2.9300 . no
C17 H114 2.6700 . no
C117 C112 3.124(17) . no
C117 C12 3.337(19) . no
C117 C13 3.59(2) . no
C117 C111 3.366(19) . no
C118 C112 2.984(17) . no
C118 C116 3.594(18) . no
C118 C12 3.44(2) . no
C118 C13 3.07(2) . no
C118 C121 2.47(2) . no
C18 H110 2.6700 . no
C118 C113 3.148(17) . no
C18 H11 2.9500 . no
C119 Ta1 3.422(14) . no
C19 H114 2.0500 . no
C119 C13 3.25(2) . no
C19 H110 2.0900 . no
C119 C25 3.43(2) . no
C120 C13 3.28(2) . no
C120 C12 3.42(2) . no
C120 F221 3.296(17) 1_455 no
C120 Ta1 3.839(16) . no
C121 Ta1 3.649(15) . no
C121 C12 3.55(2) . no
C23 H120' 3.0900 . no
C24 H120' 2.8600 . no
C25 H119 3.0800 . no
C26 H119' 3.0200 . no
C28 H119' 3.0600 . no
C29 H119' 3.0400 . no
C110 H18 3.0400 . no
C110 H18" 2.8300 . no
C210 C15 3.56(2) 1_655 no
C210 C11 3.49(2) 1_655 no
C111 H110 2.0100 . no
C111 H117' 2.7800 . no
C211 C14 3.50(2) 1_655 no
C211 C15 3.57(2) 1_655 no
C111 H112 2.0600 . no
C112 H117 2.9600 . no
C112 H117' 2.9300 . no
C212 F26 3.027(16) . no
C212 F214 3.094(16) . no
C212 C214 3.47(2) . no
C112 H118 2.6500 . no
C113 H118 2.7900 . no
C113 H114 2.0100 . no
C213 F212 2.843(13) . no
C113 H112 2.0900 . no
C213 F224 3.059(13) . no
C213 F26 3.020(15) . no
C114 H14 3.0700 . no
C214 C220 3.579(17) . no
C214 F212 2.892(16) . no
C114 H17 2.6200 . no
C214 C212 3.47(2) . no
C216 C18 3.445(16) 2_555 no
C116 H118 2.9300 . no
C117 H118 2.0700 . no
C117 H112 3.0000 . no
C217 C18 3.570(16) 2_555 no
C117 H115' 3.0000 . no
C218 C224 3.555(15) . no
C118 H112 2.9400 . no
C218 F26 3.241(15) . no
C118 H117 2.0600 . no
C118 H117' 2.0600 . no
C218 F224 3.001(13) . no
C118 H13 3.0000 . no
C218 C26 3.460(19) . no
C219 F214 3.065(13) . no
C219 F28 2.992(13) . no
C219 F22 2.834(13) . no
C119 H13 2.7500 . no
C220 F214 3.052(13) . no
C220 C214 3.579(17) . no
C220 C28 3.349(18) . no
C120 H13 2.8000 . no
C220 F28 3.075(14) . no
C120 H12 3.0700 . no
C121 H12 3.0900 . no
C221 F24 2.998(13) 1_655 no
C221 C17 3.511(16) 2_545 no
C222 F24 3.033(14) 1_655 no
C222 F222 3.291(13) 3_756 no
C224 C218 3.555(15) . no
C224 F22 2.745(13) . no
C224 C22 3.341(18) . no
C210 H118 2.9800 . no
C216 H18" 2.6600 2_555 no
C217 H18" 2.7100 2_555 no
C218 H115" 3.0200 4_555 no
C221 H17' 2.8900 2_545 no
H115' H117' 2.5900 . no
H115' C117 3.0000 . no
H115' H117 2.5100 . no
H115' F25 2.4600 2_545 no
H115" C218 3.0200 4_454 no
H115" F218 2.5400 4_454 no
H115" F224 2.4400 4_454 no
H116' H112 2.4600 . no
H116' H118 2.3600 . no
H116' F221 2.7300 2_655 no
H116" H114 2.4400 . no
H116" F221 2.8500 2_655 no
H117' C112 2.9300 . no
H117' C12 2.7700 . no
H117' C111 2.7800 . no
H117' C121 2.0900 . no
H117' C115 3.0900 . no
H117' C118 2.0600 . no
H117' H115' 2.5900 . no
H117' H117 1.6100 . no
H119' C29 3.0400 . no
H119' C26 3.0200 . no
H119' C28 3.0600 . no
H120' C23 3.0900 . no
H120' C24 2.8600 . no
H11 C18 2.9500 . no
H11 H18" 2.2600 . no
H12 C121 3.0900 . no
H12 F220 2.7100 1_455 no
H12 C120 3.0700 . no
H12 H120 2.3600 . no
H13 C119 2.7500 . no
H13 F214 2.6800 1_455 no
H13 H120 2.1200 . no
H13 C120 2.8000 . no
H13 H119 2.2800 . no
H14 F28 2.8400 2_555 no
H14 C17 2.9300 . no
H14 H17 2.4300 . no
H17 H14 2.4300 . no
H17 C14 2.8500 . no
H17 H114 2.0500 . no
H17 F22 2.6800 2_555 no
H17 F28 2.7500 2_555 no
H17 C114 2.6200 . no
H17' H18' 2.4000 . no
H17' C221 2.8900 2_555 no
H17' F211 2.7300 1_455 no
H17" H18 2.5400 . no
H17" F222 2.7300 4_354 no
H18 C110 3.0400 . no
H18 H17" 2.5400 . no
H18 F24 2.7900 4_454 no
H18 F23 2.8200 4_454 no
H18' F210 2.8300 1_455 no
H18' H17' 2.4000 . no
H18' F223 2.5100 4_354 no
H18" C11 2.6700 . no
H18" C110 2.8300 . no
H18" H110 2.2900 . no
H18" F216 2.6600 2_545 no
H18" F217 2.7800 2_545 no
H18" C216 2.6600 2_545 no
H18" C217 2.7100 2_545 no
H18" H11 2.2600 . no
H110 C18 2.6700 . no
H110 H18" 2.2900 . no
H110 F217 2.7900 2_545 no
H110 H115 2.3800 . no
H112 F210 2.8300 . no
H112 H116' 2.4600 . no
H112 H118 2.4000 . no
H112 H117 2.5600 . no
H114 C17 2.6700 . no
H114 H17 2.0500 . no
H114 F22 2.7600 2_555 no
H114 H116" 2.4400 . no
H115 F218 2.5600 2_545 no
H115 F218 2.8200 4_454 no
H115 H110 2.3800 . no
H116 F221 2.5700 2_655 no
H116 F222 2.7900 2_655 no
H116 F23 2.7800 2_555 no
H117 F29 2.8600 . no
H117 C112 2.9600 . no
H117 H115' 2.5100 . no
H117 H112 2.5600 . no
H117 Ta1 3.0800 . no
H118 Ta1 2.7100 . no
H118 C112 2.6500 . no
H118 C116 2.9300 . no
H118 C210 2.9800 . no
H118 H116' 2.3600 . no
H118 H112 2.4000 . no
H118 C113 2.7900 . no
H119 F25 2.7800 . no
H119 C13 2.9600 . no
H119 Ta1 3.6100 . no
H119 H13 2.2800 . no
H119 C25 3.0800 . no
H120 F221 2.8500 1_455 no
H120 C12 2.7300 . no
H120 H12 2.3600 . no
H120 H13 2.1200 . no
H120 C13 2.6100 . no

loop_
_geom_hbond_atom_site_label_D
_geom_hbond_atom_site_label_H
_geom_hbond_atom_site_label_A
_geom_hbond_distance_DH
_geom_hbond_distance_HA
_geom_hbond_distance_DA
_geom_hbond_angle_DHA
_geom_hbond_site_symmetry_A
_geom_hbond_publ_flag
C115 H115' F25 0.9800 2.4600 3.227(15) 134.00 2_545 yes
C115 H115" F218 0.9800 2.5400 3.107(16) 117.00 4_454 yes
C115 H115" F224 0.9800 2.4400 3.181(15) 132.00 4_454 yes
C18 H18' F223 0.9800 2.5100 3.338(15) 143.00 4_354 yes

loop_
_geom_torsion_atom_site_label_1
_geom_torsion_atom_site_label_2
_geom_torsion_atom_site_label_3
_geom_torsion_atom_site_label_4
_geom_torsion
_geom_torsion_publ_flag
C12 Ta1 C11 C15 116.6(11) no
C13 Ta1 C11 C12 -35.1(7) no
C13 Ta1 C11 C15 81.5(8) no
C14 Ta1 C11 C12 -76.7(8) no
C14 Ta1 C11 C15 39.8(7) no
C15 Ta1 C11 C12 -116.6(11) no
C19 Ta1 C11 C12 -161.0(8) no
C19 Ta1 C11 C15 -44.4(7) no
C110 Ta1 C11 C12 162.5(8) no
C110 Ta1 C11 C15 -81.0(8) no
C111 Ta1 C11 C12 141.4(7) no
C111 Ta1 C11 C15 -102.1(8) no
C112 Ta1 C11 C12 147.8(7) no
C112 Ta1 C11 C15 -95.7(9) no
C113 Ta1 C11 C12 -153.7(7) no
C113 Ta1 C11 C15 -37.1(11) no
C114 Ta1 C11 C12 -142.5(7) no
C114 Ta1 C11 C15 -25.9(8) no
C117 Ta1 C11 C12 48.2(8) no
C117 Ta1 C11 C15 164.8(7) no
C118 Ta1 C11 C12 11.3(10) no
C118 Ta1 C11 C15 127.9(8) no
C11 Ta1 C12 C13 -120.0(11) no
C13 Ta1 C12 C11 120.0(11) no
C14 Ta1 C12 C11 82.2(8) no
C14 Ta1 C12 C13 -37.8(8) no
C15 Ta1 C12 C11 38.3(7) no
C15 Ta1 C12 C13 -81.7(8) no
C19 Ta1 C12 C11 20.7(8) no
C19 Ta1 C12 C13 -99.4(8) no
C110 Ta1 C12 C11 -19.3(8) no
C110 Ta1 C12 C13 -139.3(8) no
C111 Ta1 C12 C11 -53.5(9) no
C111 Ta1 C12 C13 -173.5(7) no
C114 Ta1 C12 C11 54.7(9) no
C114 Ta1 C12 C13 -65.3(10) no
C117 Ta1 C12 C11 -135.7(8) no
C117 Ta1 C12 C13 104.3(8) no
C118 Ta1 C12 C11 -171.3(7) no
C118 Ta1 C12 C13 68.7(8) no
C11 Ta1 C13 C12 34.7(7) no
C11 Ta1 C13 C14 -81.5(8) no
C12 Ta1 C13 C14 -116.3(11) no
C14 Ta1 C13 C12 116.3(11) no
C15 Ta1 C13 C12 77.2(8) no
C15 Ta1 C13 C14 -39.1(8) no
C19 Ta1 C13 C12 96.9(8) no
C19 Ta1 C13 C14 -19.4(9) no
C110 Ta1 C13 C12 61.2(10) no
C110 Ta1 C13 C14 -55.1(10) no
C112 Ta1 C13 C12 -150.4(11) no
C112 Ta1 C13 C14 93.3(14) no
C113 Ta1 C13 C12 170.6(7) no
C113 Ta1 C13 C14 54.3(10) no
C114 Ta1 C13 C12 135.8(8) no
C114 Ta1 C13 C14 19.5(9) no
C117 Ta1 C13 C12 -76.2(8) no
C117 Ta1 C13 C14 167.5(8) no
C118 Ta1 C13 C12 -111.5(8) no
C118 Ta1 C13 C14 132.3(8) no
C11 Ta1 C14 C13 76.4(8) no
C11 Ta1 C14 C15 -38.9(7) no
C12 Ta1 C14 C13 36.6(8) no
C12 Ta1 C14 C15 -78.7(8) no
C13 Ta1 C14 C15 -115.3(11) no
C15 Ta1 C14 C13 115.3(11) no
C19 Ta1 C14 C13 162.3(8) no
C19 Ta1 C14 C15 47.0(7) no
C110 Ta1 C14 C13 143.5(8) no
C110 Ta1 C14 C15 28.2(8) no
C111 Ta1 C14 C13 156.5(8) no
C111 Ta1 C14 C15 41.2(11) no
C112 Ta1 C14 C13 -147.0(8) no
C112 Ta1 C14 C15 97.7(9) no
C113 Ta1 C14 C13 -140.7(8) no
C113 Ta1 C14 C15 104.1(7) no
C114 Ta1 C14 C13 -162.3(8) no
C114 Ta1 C14 C15 82.4(7) no
C117 Ta1 C14 C13 -16.3(10) no
C117 Ta1 C14 C15 -131.6(8) no
C118 Ta1 C14 C13 -50.5(9) no
C118 Ta1 C14 C15 -165.8(7) no
C11 Ta1 C15 C14 113.4(11) no
C11 Ta1 C15 C16 -124.9(11) no
C12 Ta1 C15 C11 -35.9(7) no
C12 Ta1 C15 C14 77.5(8) no
C12 Ta1 C15 C16 -160.8(9) no
C13 Ta1 C15 C11 -76.1(8) no
C13 Ta1 C15 C14 37.3(7) no
C13 Ta1 C15 C16 159.0(9) no
C14 Ta1 C15 C11 -113.4(11) no
C14 Ta1 C15 C16 121.7(11) no
C19 Ta1 C15 C11 125.1(9) no
C19 Ta1 C15 C14 -121.5(8) no
C19 Ta1 C15 C16 0.2(7) no
C110 Ta1 C15 C11 93.1(8) no
C110 Ta1 C15 C14 -153.6(8) no
C110 Ta1 C15 C16 -31.9(7) no
C111 Ta1 C15 C11 91.6(8) no
C111 Ta1 C15 C14 -155.1(7) no
C111 Ta1 C15 C16 -33.4(9) no
C112 Ta1 C15 C11 123.9(8) no
C112 Ta1 C15 C14 -122.7(8) no
C112 Ta1 C15 C16 -1.0(10) no
C113 Ta1 C15 C11 157.4(7) no
C113 Ta1 C15 C14 -89.3(8) no
C113 Ta1 C15 C16 32.5(9) no
C114 Ta1 C15 C11 155.6(8) no
C114 Ta1 C15 C14 -91.0(8) no
C114 Ta1 C15 C16 30.7(7) no
C117 Ta1 C15 C11 -25.3(12) no
C117 Ta1 C15 C14 88.1(10) no
C117 Ta1 C15 C16 -150.2(8) no
C118 Ta1 C15 C11 -90.5(10) no
C118 Ta1 C15 C14 22.9(11) no
C118 Ta1 C15 C16 144.6(8) no
C11 Ta1 C19 C16 29.1(7) no
C11 Ta1 C19 C110 -88.9(7) no
C11 Ta1 C19 C114 149.1(8) no
C12 Ta1 C19 C16 17.6(8) no
C12 Ta1 C19 C110 -100.5(7) no
C12 Ta1 C19 C114 137.6(7) no
C13 Ta1 C19 C16 -20.3(9) no
C13 Ta1 C19 C110 -138.4(7) no
C13 Ta1 C19 C114 99.6(8) no
C14 Ta1 C19 C16 -31.6(7) no
C14 Ta1 C19 C110 -149.7(7) no
C14 Ta1 C19 C114 88.4(8) no
C15 Ta1 C19 C16 -0.2(7) no
C15 Ta1 C19 C110 -118.2(8) no
C15 Ta1 C19 C114 119.8(8) no
C110 Ta1 C19 C16 118.1(10) no
C110 Ta1 C19 C114 -122.0(10) no
C111 Ta1 C19 C16 144.5(8) no
C111 Ta1 C19 C110 26.5(6) no
C111 Ta1 C19 C114 -95.5(8) no
C112 Ta1 C19 C16 179.0(8) no
C112 Ta1 C19 C110 60.9(7) no
C112 Ta1 C19 C114 -61.1(7) no
C113 Ta1 C19 C16 -145.9(9) no
C113 Ta1 C19 C110 96.0(7) no
C113 Ta1 C19 C114 -26.0(7) no
C114 Ta1 C19 C16 -120.0(11) no
C114 Ta1 C19 C110 122.0(10) no
C117 Ta1 C19 C16 146.2(8) no
C117 Ta1 C19 C110 28.2(12) no
C117 Ta1 C19 C114 -93.8(10) no
C118 Ta1 C19 C16 -140.1(9) no
C118 Ta1 C19 C110 101.8(10) no
C118 Ta1 C19 C114 -20.1(12) no
C11 Ta1 C110 C19 86.1(7) no
C11 Ta1 C110 C111 -140.9(8) no
C12 Ta1 C110 C19 96.8(7) no
C12 Ta1 C110 C111 -130.1(7) no
C13 Ta1 C110 C19 63.6(9) no
C13 Ta1 C110 C111 -163.3(7) no
C14 Ta1 C110 C19 32.6(8) no
C14 Ta1 C110 C111 165.7(7) no
C15 Ta1 C110 C19 49.5(7) no
C15 Ta1 C110 C111 -177.4(8) no
C19 Ta1 C110 C111 133.1(11) no
C111 Ta1 C110 C19 -133.1(11) no
C112 Ta1 C110 C19 -104.4(8) no
C112 Ta1 C110 C111 28.7(7) no
C113 Ta1 C110 C19 -68.2(7) no
C113 Ta1 C110 C111 64.9(7) no
C114 Ta1 C110 C19 -33.8(7) no
C114 Ta1 C110 C111 99.3(8) no
C117 Ta1 C110 C19 -164.5(7) no
C117 Ta1 C110 C111 -31.4(8) no
C118 Ta1 C110 C19 -127.3(8) no
C118 Ta1 C110 C111 5.7(11) no
C11 Ta1 C111 C110 41.3(8) no
C11 Ta1 C111 C112 172.9(7) no
C11 Ta1 C111 C115 -75.7(11) no
C12 Ta1 C111 C110 69.6(9) no
C12 Ta1 C111 C112 -158.8(7) no
C12 Ta1 C111 C115 -47.4(13) no
C14 Ta1 C111 C110 -22.6(11) no
C14 Ta1 C111 C112 109.0(9) no
C14 Ta1 C111 C115 -139.6(10) no
C15 Ta1 C111 C110 2.7(8) no
C15 Ta1 C111 C112 134.3(7) no
C15 Ta1 C111 C115 -114.3(11) no
C19 Ta1 C111 C110 -29.1(7) no
C19 Ta1 C111 C112 102.5(7) no
C19 Ta1 C111 C115 -146.1(12) no
C110 Ta1 C111 C112 131.6(11) no
C110 Ta1 C111 C115 -117.0(14) no
C112 Ta1 C111 C110 -131.6(11) no
C112 Ta1 C111 C115 111.4(13) no
C113 Ta1 C111 C110 -100.7(8) no
C113 Ta1 C111 C112 31.0(7) no
C113 Ta1 C111 C115 142.4(12) no
C114 Ta1 C111 C110 -66.3(8) no
C114 Ta1 C111 C112 65.3(7) no
C114 Ta1 C111 C115 176.7(12) no
C117 Ta1 C111 C110 151.8(8) no
C117 Ta1 C111 C112 -76.6(7) no
C117 Ta1 C111 C115 34.8(11) no
C118 Ta1 C111 C110 -176.0(7) no
C118 Ta1 C111 C112 -44.4(8) no
C118 Ta1 C111 C115 67.0(11) no
C11 Ta1 C112 C111 -11.0(10) no
C11 Ta1 C112 C113 116.9(8) no
C13 Ta1 C112 C111 176.2(11) no
C13 Ta1 C112 C113 -56.0(15) no
C14 Ta1 C112 C111 -117.0(8) no
C14 Ta1 C112 C113 10.8(10) no
C15 Ta1 C112 C111 -63.3(9) no
C15 Ta1 C112 C113 64.5(9) no
C19 Ta1 C112 C111 -64.4(7) no
C19 Ta1 C112 C113 63.5(7) no
C110 Ta1 C112 C111 -27.8(7) no
C110 Ta1 C112 C113 100.0(8) no
C111 Ta1 C112 C113 127.8(10) no
C113 Ta1 C112 C111 -127.8(10) no
C114 Ta1 C112 C111 -99.6(8) no
C114 Ta1 C112 C113 28.2(7) no
C117 Ta1 C112 C111 99.3(7) no
C117 Ta1 C112 C113 -132.9(7) no
C118 Ta1 C112 C111 136.8(7) no
C118 Ta1 C112 C113 -95.4(7) no
C11 Ta1 C113 C112 -111.2(9) no
C11 Ta1 C113 C114 19.4(11) no
C11 Ta1 C113 C116 135.6(11) no
C13 Ta1 C113 C112 157.6(7) no
C13 Ta1 C113 C114 -71.9(9) no
C13 Ta1 C113 C116 44.4(14) no
C14 Ta1 C113 C112 -172.9(7) no
C14 Ta1 C113 C114 -42.3(8) no
C14 Ta1 C113 C116 73.9(13) no
C15 Ta1 C113 C112 -133.8(7) no
C15 Ta1 C113 C114 -3.2(8) no
C15 Ta1 C113 C116 113.1(12) no
C19 Ta1 C113 C112 -102.9(7) no
C19 Ta1 C113 C114 27.6(7) no
C19 Ta1 C113 C116 143.9(13) no
C110 Ta1 C113 C112 -64.5(7) no
C110 Ta1 C113 C114 66.0(7) no
C110 Ta1 C113 C116 -177.7(13) no
C111 Ta1 C113 C112 -30.3(7) no
C111 Ta1 C113 C114 100.3(8) no
C111 Ta1 C113 C116 -143.5(14) no
C112 Ta1 C113 C114 130.6(10) no
C112 Ta1 C113 C116 -113.2(15) no
C114 Ta1 C113 C112 -130.6(10) no
C114 Ta1 C113 C116 116.3(15) no
C117 Ta1 C113 C112 47.8(7) no
C117 Ta1 C113 C114 178.4(7) no
C117 Ta1 C113 C116 -65.4(13) no
C118 Ta1 C113 C112 80.2(7) no
C118 Ta1 C113 C114 -149.2(8) no
C118 Ta1 C113 C116 -32.9(12) no
C11 Ta1 C114 C19 -33.2(8) no
C11 Ta1 C114 C113 -167.8(7) no
C12 Ta1 C114 C19 -62.8(9) no
C12 Ta1 C114 C113 162.7(7) no
C13 Ta1 C114 C19 -97.5(8) no
C13 Ta1 C114 C113 128.0(7) no
C14 Ta1 C114 C19 -86.2(8) no
C14 Ta1 C114 C113 139.3(8) no
C15 Ta1 C114 C19 -48.5(7) no
C15 Ta1 C114 C113 177.0(8) no
C19 Ta1 C114 C113 -134.5(11) no
C110 Ta1 C114 C19 34.9(7) no
C110 Ta1 C114 C113 -99.6(8) no
C111 Ta1 C114 C19 69.3(7) no
C111 Ta1 C114 C113 -65.2(7) no
C112 Ta1 C114 C19 104.8(8) no
C112 Ta1 C114 C113 -29.7(7) no
C113 Ta1 C114 C19 134.5(11) no
C117 Ta1 C114 C19 132.2(8) no
C117 Ta1 C114 C113 -2.3(10) no
C118 Ta1 C114 C19 168.3(7) no
C118 Ta1 C114 C113 33.7(8) no
C11 Ta1 C117 C118 -130.5(8) no
C11 Ta1 C117 C121 -39.0(13) no
C12 Ta1 C117 C118 -105.7(8) no
C12 Ta1 C117 C121 -14.2(12) no
C13 Ta1 C117 C118 -72.4(8) no
C13 Ta1 C117 C121 19.2(13) no
C14 Ta1 C117 C118 -62.9(10) no
C14 Ta1 C117 C121 28.6(15) no
C15 Ta1 C117 C118 -114.8(10) no
C15 Ta1 C117 C121 -23.3(16) no
C19 Ta1 C117 C118 119.9(10) no
C19 Ta1 C117 C121 -148.6(11) no
C110 Ta1 C117 C118 137.8(8) no
C110 Ta1 C117 C121 -130.7(12) no
C111 Ta1 C117 C118 121.4(8) no
C111 Ta1 C117 C121 -147.1(12) no
C112 Ta1 C117 C118 88.0(8) no
C112 Ta1 C117 C121 179.5(13) no
C113 Ta1 C117 C118 62.7(8) no
C113 Ta1 C117 C121 154.2(12) no
C114 Ta1 C117 C118 63.9(10) no
C114 Ta1 C117 C121 155.4(11) no
C118 Ta1 C117 C121 91.5(14) no
C11 Ta1 C118 C117 69.0(9) no
C11 Ta1 C118 C119 -34.7(15) no
C12 Ta1 C118 C117 75.4(8) no
C12 Ta1 C118 C119 -28.3(13) no
C13 Ta1 C118 C117 107.3(8) no
C13 Ta1 C118 C119 3.7(13) no
C14 Ta1 C118 C117 134.2(8) no
C14 Ta1 C118 C119 30.5(14) no
C15 Ta1 C118 C117 119.9(9) no
C15 Ta1 C118 C119 16.2(17) no
C19 Ta1 C118 C117 -125.1(9) no
C19 Ta1 C118 C119 131.3(13) no
C110 Ta1 C118 C117 -65.3(10) no
C110 Ta1 C118 C119 -168.9(11) no
C111 Ta1 C118 C117 -62.1(8) no
C111 Ta1 C118 C119 -165.7(12) no
C112 Ta1 C118 C117 -85.3(8) no
C112 Ta1 C118 C119 171.0(13) no
C113 Ta1 C118 C117 -119.9(8) no
C113 Ta1 C118 C119 136.5(13) no
C114 Ta1 C118 C117 -137.5(7) no
C114 Ta1 C118 C119 118.9(13) no
C117 Ta1 C118 C119 -103.6(15) no
Ta1 C11 C12 C13 62.1(10) no
C15 C11 C12 Ta1 -62.7(8) no
C15 C11 C12 C13 -0.5(15) no
Ta1 C11 C15 C14 -65.1(8) no
Ta1 C11 C15 C16 93.1(12) no
C12 C11 C15 Ta1 65.1(9) no
C12 C11 C15 C14 0.1(14) no
C12 C11 C15 C16 158.2(12) no
Ta1 C12 C13 C14 62.5(9) no
C11 C12 C13 Ta1 -61.6(10) no
C11 C12 C13 C14 0.8(16) no
Ta1 C13 C14 C15 63.5(9) no
C12 C13 C14 Ta1 -64.2(9) no
C12 C13 C14 C15 -0.8(15) no
Ta1 C14 C15 C11 66.0(8) no
Ta1 C14 C15 C16 -93.0(11) no
C13 C14 C15 Ta1 -65.5(9) no
C13 C14 C15 C11 0.5(14) no
C13 C14 C15 C16 -158.5(12) no
Ta1 C15 C16 C17 -119.7(9) no
Ta1 C15 C16 C18 119.9(9) no
Ta1 C15 C16 C19 -0.2(9) no
C11 C15 C16 C17 162.2(11) no
C11 C15 C16 C18 41.8(17) no
C11 C15 C16 C19 -78.3(14) no
C14 C15 C16 C17 -43.3(16) no
C14 C15 C16 C18 -163.7(11) no
C14 C15 C16 C19 76.2(13) no
C15 C16 C19 Ta1 0.2(9) no
C15 C16 C19 C110 81.9(13) no
C15 C16 C19 C114 -83.6(13) no
C17 C16 C19 Ta1 118.7(10) no
C17 C16 C19 C110 -159.7(11) no
C17 C16 C19 C114 34.9(17) no
C18 C16 C19 Ta1 -117.5(9) no
C18 C16 C19 C110 -35.8(16) no
C18 C16 C19 C114 158.7(12) no
C16 C19 C110 Ta1 -98.3(11) no
C114 C19 C110 Ta1 67.9(10) no
Ta1 C19 C110 C111 -56.2(11) no
C16 C19 C110 C111 -154.5(12) no
C114 C19 C110 C111 11.7(18) no
Ta1 C19 C114 C113 54.1(12) no
C16 C19 C114 C113 153.0(12) no
C110 C19 C114 C113 -12.9(19) no
C110 C19 C114 Ta1 -67.0(10) no
C16 C19 C114 Ta1 98.9(12) no
C26 C21 C22 F22 177.4(11) no
C26 C21 C22 C23 -5.6(18) no
B2 C21 C22 F22 5.6(19) no
B2 C21 C22 C23 -177.4(13) no
C22 C21 C26 F26 -176.4(11) no
C22 C21 C26 C25 2.3(19) no
B2 C21 C26 F26 -3.6(17) no
B2 C21 C26 C25 175.1(13) no
C22 C21 B2 C27 105.6(14) no
C22 C21 B2 C213 -128.1(13) no
C22 C21 B2 C219 -15.2(17) no
C26 C21 B2 C27 -65.9(13) no
C26 C21 B2 C213 60.4(15) no
C26 C21 B2 C219 173.3(10) no
F22 C22 C23 F23 1.3(19) no
F22 C22 C23 C24 -179.0(13) no
C21 C22 C23 F23 -175.9(12) no
C21 C22 C23 C24 4(2) no
F23 C23 C24 F24 -4(2) no
F23 C23 C24 C25 -178.5(14) no
C22 C23 C24 F24 176.7(13) no
C22 C23 C24 C25 2(2) no
F24 C24 C25 F25 2(2) no
F24 C24 C25 C26 -179.9(13) no
C23 C24 C25 F25 176.6(14) no
C23 C24 C25 C26 -5(2) no
F25 C25 C26 F26 0(2) no
F25 C25 C26 C21 -178.7(12) no
C24 C25 C26 F26 -178.5(13) no
C24 C25 C26 C21 3(2) no
C212 C27 C28 F28 -176.5(11) no
C212 C27 C28 C29 0.8(18) no
B2 C27 C28 F28 -2.9(18) no
B2 C27 C28 C29 174.4(12) no
C28 C27 B2 C21 -65.8(14) no
C28 C27 B2 C213 169.8(11) no
C28 C27 B2 C219 53.9(15) no
C212 C27 B2 C21 106.9(13) no
C212 C27 B2 C213 -17.5(19) no
C212 C27 B2 C219 -133.4(13) no
C28 C27 C212 C211 -2.0(19) no
C28 C27 C212 F212 179.8(11) no
B2 C27 C212 F212 7(2) no
B2 C27 C212 C211 -175.1(13) no
F28 C28 C29 F29 -3.7(18) no
C27 C28 C29 C210 1(2) no
F28 C28 C29 C210 177.8(13) no
C27 C28 C29 F29 179.0(11) no
C28 C29 C210 F210 179.7(13) no
F29 C29 C210 C211 -179.2(13) no
C28 C29 C210 C211 -1(2) no
F29 C29 C210 F210 1(2) no
F210 C210 C211 F211 2(2) no
F210 C210 C211 C212 179.2(13) no
C29 C210 C211 F211 -177.3(13) no
C29 C210 C211 C212 0(2) no
F211 C211 C212 C27 178.9(12) no
C210 C211 C212 F212 -179.8(13) no
C210 C211 C212 C27 2(2) no
F211 C211 C212 F212 -2.9(19) no
C218 C213 C214 F214 177.2(11) no
C218 C213 C214 C215 -0.9(19) no
B2 C213 C214 F214 11.6(17) no
B2 C213 C214 C215 -166.5(13) no
C214 C213 C218 F218 177.8(10) no
C214 C213 C218 C217 -1.8(18) no
B2 C213 C218 F218 -18.2(18) no
B2 C213 C218 C217 162.3(13) no
C214 C213 B2 C21 -177.1(11) no
C214 C213 B2 C27 -58.5(16) no
C214 C213 B2 C219 63.9(14) no
C218 C213 B2 C21 19.9(18) no
C218 C213 B2 C27 138.6(13) no
C218 C213 B2 C219 -99.1(14) no
F214 C214 C215 F215 2.8(19) no
F214 C214 C215 C216 -172.5(12) no
C213 C214 C215 F215 -179.1(12) no
C213 C214 C215 C216 6(2) no
F215 C215 C216 F216 2.9(19) no
F215 C215 C216 C217 177.0(12) no
C214 C215 C216 F216 178.3(12) no
C214 C215 C216 C217 -8(2) no
F216 C216 C217 F217 -3.1(19) no
F216 C216 C217 C218 179.1(12) no
C215 C216 C217 F217 -177.0(11) no
C215 C216 C217 C218 5.2(19) no
F217 C217 C218 F218 2.2(17) no
F217 C217 C218 C213 -178.3(11) no
C216 C217 C218 F218 180.0(11) no
C216 C217 C218 C213 -1(2) no
C224 C219 C220 F220 -179.5(10) no
C224 C219 C220 C221 -0.1(16) no
B2 C219 C220 F220 -8.7(17) no
B2 C219 C220 C221 170.8(11) no
C220 C219 C224 F224 177.5(9) no
C220 C219 C224 C228 -0.1(16) no
B2 C219 C224 F224 6.1(15) no
B2 C219 C224 C228 -171.5(11) no
C220 C219 B2 C21 134.5(11) no
C220 C219 B2 C27 19.9(16) no
C220 C219 B2 C213 -104.8(12) no
C224 C219 B2 C21 -55.2(14) no
C224 C219 B2 C27 -169.7(10) no
C224 C219 B2 C213 65.5(13) no
F220 C220 C221 F221 0.2(15) no
F220 C220 C221 C222 -179.9(10) no
C219 C220 C221 F221 -179.3(9) no
C219 C220 C221 C222 0.7(17) no
F221 C221 C222 F222 0.9(15) no
F221 C221 C222 C228 178.9(10) no
C220 C221 C222 F222 -179.0(10) no
C220 C221 C222 C228 -1.1(17) no
F222 C222 C228 F223 -1.8(17) no
F222 C222 C228 C224 178.8(10) no
C221 C222 C228 F223 -179.7(10) no
C221 C222 C228 C224 0.9(17) no
F224 C224 C228 F223 2.6(15) no
F224 C224 C228 C222 -178.0(10) no
C219 C224 C228 F223 -179.7(10) no
C219 C224 C228 C222 -0.3(18) no
